data_1503680
loop_
_publ_author_name
'de Oliveira, Pollyanna Laurindo'
'Tanaka, Clara M. A.'
'Kato, Luc\'ilia'
'da Silva, Cleuza C.'
'Medina, Rebeca Previate'
'Moraes, Aline P.'
'Sabino, Jos\'e R'
'de Oliveira, Cec\'ilia M A'

_publ_section_title
;
 Amaiouine, a cyclopeptide alkaloid from the leaves of Amaioua guianensis.
;
_journal_issue 6
_journal_name_full 'Journal of natural products'
_journal_page_first 1195
_journal_page_last 1197
_journal_paper_doi 10.1021/np8006028
_journal_volume 72
_journal_year 2009
_chemical_absolute_configuration rm
_chemical_compound_source 'natural product'
_chemical_formula_moiety 'C40 H38 N4 O5'
_chemical_formula_sum 'C40 H38 N4 O5'
_chemical_formula_weight 654.74
_chemical_name_systematic ?
_space_group_IT_number 4
_symmetry_cell_setting monoclinic
_symmetry_Int_Tables_number 4
_symmetry_space_group_name_Hall 'P 2yb'
_symmetry_space_group_name_H-M 'P 1 21 1'
_atom_sites_solution_hydrogens geom
_atom_sites_solution_primary direct
_atom_sites_solution_secondary difmap
_audit_creation_date 2008-07-31T09:25:21-00:00
_audit_creation_method 'WinGX routine CIF_UPDATE'
_cell_angle_alpha 90
_cell_angle_beta 90.26(2)
_cell_angle_gamma 90
_cell_formula_units_Z 4
_cell_length_a 12.827(2)
_cell_length_b 20.944(4)
_cell_length_c 13.013(2)
_cell_measurement_reflns_used 25
_cell_measurement_temperature 293(2)
_cell_measurement_theta_max 27
_cell_measurement_theta_min 11
_cell_measurement_wavelength 1.5418
_cell_volume 3495.9(10)
_computing_cell_refinement 'CAD4 Express (Enraf Nonius, 1994)'
_computing_data_collection 'CAD4 Express (Enraf Nonius, 1994)'
_computing_data_reduction 'XCAD4 (Harms & Wocadlo, 1995)'
_computing_molecular_graphics 'Ortep-3 for Windows (Farrugia, 1997)'
_computing_publication_material 'WinGX publication routines (Farrugia, 1999)'
_computing_structure_refinement 'SHELXL-97 (Sheldrick, 1997)'
_computing_structure_solution 'SIR2004 (Giacovazzo et al, 2004)'
_diffrn_ambient_temperature 293(2)
_diffrn_detector 'scintillation LiI'
_diffrn_detector_dtime 1.195
_diffrn_measured_fraction_theta_full 0.993
_diffrn_measured_fraction_theta_max 0.994
_diffrn_measurement_device '\k-geometry diffractometer'
_diffrn_measurement_device_type 'Enraf Nonius CAD4'
_diffrn_measurement_method 'non-profiled omega/2theta scans'
_diffrn_orient_matrix_type
;
  x-axis points to radiation source
  the matrix is specified in reciprocal space
;
_diffrn_orient_matrix_UB_11 0.012819
_diffrn_orient_matrix_UB_12 0.014166
_diffrn_orient_matrix_UB_13 0.072628
_diffrn_orient_matrix_UB_21 0.075599
_diffrn_orient_matrix_UB_22 -0.009623
_diffrn_orient_matrix_UB_23 -0.007951
_diffrn_orient_matrix_UB_31 0.012298
_diffrn_orient_matrix_UB_32 0.044554
_diffrn_orient_matrix_UB_33 -0.024849
_diffrn_radiation_monochromator graphite
_diffrn_radiation_probe x-ray
_diffrn_radiation_type CuK\a
_diffrn_radiation_wavelength 1.5418
_diffrn_reflns_av_R_equivalents 0.1159
_diffrn_reflns_av_unetI/netI 0.1144
_diffrn_reflns_limit_h_max 15
_diffrn_reflns_limit_h_min -15
_diffrn_reflns_limit_k_max 25
_diffrn_reflns_limit_k_min -24
_diffrn_reflns_limit_l_max 15
_diffrn_reflns_limit_l_min -15
_diffrn_reflns_number 19232
_diffrn_reflns_theta_full 68.31
_diffrn_reflns_theta_max 68.31
_diffrn_reflns_theta_min 3.4
_diffrn_source 'Enraf Nonius FR590'
_diffrn_standards_decay_% 11
_diffrn_standards_interval_time 120
_diffrn_standards_number 2
_exptl_absorpt_coefficient_mu 0.667
_exptl_absorpt_correction_type none
_exptl_crystal_colour colourless
_exptl_crystal_density_diffrn 1.244
_exptl_crystal_density_method 'not measured'
_exptl_crystal_description needle
_exptl_crystal_F_000 1384
_exptl_crystal_size_max 0.5
_exptl_crystal_size_mid 0.15
_exptl_crystal_size_min 0.15
_refine_diff_density_max 0.539
_refine_diff_density_min -0.396
_refine_diff_density_rms 0.123
_refine_ls_extinction_coef 0.0057(8)
_refine_ls_extinction_expression Fc^*^=kFc[1+0.001xFc^2^\l^3^/sin(2\q)]^-1/4^
_refine_ls_extinction_method SHELXL
_refine_ls_goodness_of_fit_ref 1.092
_refine_ls_hydrogen_treatment constr
_refine_ls_matrix_type full
_refine_ls_number_parameters 884
_refine_ls_number_reflns 6561
_refine_ls_number_restraints 1
_refine_ls_restrained_S_all 1.092
_refine_ls_R_factor_all 0.1274
_refine_ls_R_factor_gt 0.0911
_refine_ls_shift/su_max 0.000
_refine_ls_shift/su_mean 0.000
_refine_ls_structure_factor_coef Fsqd
_refine_ls_weighting_details
; calc
 [0.00000+1.00000exp(0.34(sin\q/\l)^2^)]/
   [\s^2^(Fo^2^)+0.0000+0.1872*P+(0.1709P)^2^+0.0000sin\q/\l]
 where P = 0.33333Fo^2^ + 0.66667Fc^2^
;
_refine_ls_weighting_scheme calc
_refine_ls_wR_factor_gt 0.2188
_refine_ls_wR_factor_ref 0.2627
_reflns_number_gt 4273
_reflns_number_total 6561
_reflns_threshold_expression I>2\s(I)
_cod_data_source_file np8006028_si_002.cif
_cod_data_source_block agp10
_cod_original_sg_symbol_H-M 'P 21'
_cod_database_code 1503680

loop_
_symmetry_equiv_pos_as_xyz
'x, y, z'
'-x, y+1/2, -z'

loop_
_atom_site_label
_atom_site_type_symbol
_atom_site_fract_x
_atom_site_fract_y
_atom_site_fract_z
_atom_site_U_iso_or_equiv
_atom_site_adp_type
_atom_site_occupancy
_atom_site_symmetry_multiplicity
_atom_site_calc_flag
_atom_site_refinement_flags
C2A C 0.0925(5) 0.9875(3) 1.0291(5) 0.0657(15) Uani 1 1 d .
C3A C 0.1952(6) 1.0176(4) 1.0642(7) 0.0772(19) Uani 1 1 d .
H3A H 0.187 1.0641 1.0639 0.093 Uiso 1 1 calc R
C4A C 0.2912(6) 1.0006(4) 1.0009(8) 0.093(3) Uani 1 1 d .
H4A H 0.2849 0.9572 0.9737 0.111 Uiso 1 1 calc R
C6A C 0.2233(8) 1.0447(5) 0.8391(8) 0.096(3) Uani 1 1 d .
C7A C 0.1782(8) 1.1030(4) 0.8144(8) 0.097(3) Uani 1 1 d .
H7A H 0.2043 1.1409 0.8416 0.116 Uiso 1 1 calc R
C8A C 0.0933(9) 1.1032(4) 0.7484(7) 0.095(3) Uani 1 1 d .
H8A H 0.0633 1.1424 0.7321 0.114 Uiso 1 1 calc R
C9A C 0.0499(11) 1.0485(4) 0.7047(7) 0.104(3) Uani 1 1 d .
C10A C -0.0595(10) 1.0466(5) 0.6733(7) 0.102(3) Uani 1 1 d .
H10A H -0.0792 1.0504 0.6047 0.123 Uiso 1 1 calc R
C11A C -0.1267(9) 1.0393(5) 0.7442(7) 0.096(3) Uani 1 1 d .
H11A H -0.1972 1.0383 0.7276 0.116 Uiso 1 1 calc R
C13A C -0.1549(6) 1.0165(3) 0.9273(6) 0.0710(16) Uani 1 1 d .
C14A C -0.0972(5) 1.0034(3) 1.0288(5) 0.0614(14) Uani 1 1 d .
H14A H -0.094 0.9569 1.0365 0.074 Uiso 1 1 calc R
C16A C 0.1057(15) 0.9919(5) 0.7255(9) 0.126(5) Uani 1 1 d .
H16A H 0.0827 0.9541 0.6953 0.151 Uiso 1 1 calc R
C19A C 0.2078(6) 1.0354(4) 1.2522(8) 0.084(2) Uani 1 1 d .
C21A C 0.3908(6) 1.0074(4) 1.0616(9) 0.096(3) Uani 1 1 d .
C22A C 0.4200(9) 1.0655(5) 1.1013(14) 0.139(5) Uani 1 1 d .
H22A H 0.3799 1.1014 1.0867 0.167 Uiso 1 1 calc R
C23A C 0.5084(9) 1.0718(7) 1.1629(16) 0.153(6) Uani 1 1 d .
H23A H 0.5256 1.1115 1.1903 0.184 Uiso 1 1 calc R
C24A C 0.5697(8) 1.0206(8) 1.1832(11) 0.125(4) Uani 1 1 d .
H24A H 0.6291 1.0245 1.2239 0.15 Uiso 1 1 calc R
C25A C 0.5411(7) 0.9626(6) 1.1416(11) 0.118(4) Uani 1 1 d .
H25A H 0.5822 0.9269 1.1548 0.142 Uiso 1 1 calc R
C26A C 0.4552(7) 0.9561(5) 1.0823(11) 0.112(3) Uani 1 1 d .
H26A H 0.439 0.9163 1.0549 0.134 Uiso 1 1 calc R
C28A C -0.1583(5) 1.0282(4) 1.1187(5) 0.0750(18) Uani 1 1 d .
H28A H -0.2313 1.0175 1.1089 0.09 Uiso 1 1 calc R
H28B H -0.1528 1.0744 1.1204 0.09 Uiso 1 1 calc R
C29A C -0.1218(5) 1.0016(4) 1.2215(6) 0.0722(17) Uani 1 1 d .
C30A C -0.0700(6) 1.0400(4) 1.2912(6) 0.0813(19) Uani 1 1 d .
H30A H -0.0583 1.0827 1.2752 0.098 Uiso 1 1 calc R
C31A C -0.0352(8) 1.0163(6) 1.3842(7) 0.099(3) Uani 1 1 d .
H31A H -0.0003 1.0424 1.4308 0.119 Uiso 1 1 calc R
C32A C -0.0533(9) 0.9536(6) 1.4061(8) 0.109(3) Uani 1 1 d .
H32A H -0.0311 0.9377 1.4692 0.131 Uiso 1 1 calc R
C33A C -0.1029(12) 0.9128(6) 1.3391(9) 0.130(4) Uani 1 1 d .
H33A H -0.1124 0.8699 1.3548 0.156 Uiso 1 1 calc R
C34A C -0.1380(10) 0.9386(5) 1.2473(8) 0.110(3) Uani 1 1 d .
H34A H -0.1737 0.9125 1.2014 0.132 Uiso 1 1 calc R
C35A C 0.2286(6) 1.0050(4) 1.3556(7) 0.086(2) Uani 1 1 d .
H35A H 0.1725 0.975 1.3719 0.103 Uiso 1 1 calc R
C36A C 0.2380(9) 1.0549(7) 1.4409(11) 0.130(5) Uani 1 1 d .
H36A H 0.222 1.0366 1.5075 0.156 Uiso 1 1 calc R
H36B H 0.1924 1.091 1.4283 0.156 Uiso 1 1 calc R
C37A C 0.3552(10) 1.0745(7) 1.4338(14) 0.154(6) Uani 1 1 d .
H37A H 0.3683 1.1015 1.3747 0.185 Uiso 1 1 calc R
H37B H 0.3789 1.0959 1.4957 0.185 Uiso 1 1 calc R
C38A C 0.4057(8) 1.0090(5) 1.4219(9) 0.107(3) Uani 1 1 d .
H38A H 0.4713 1.0122 1.3855 0.129 Uiso 1 1 calc R
H38B H 0.4181 0.9894 1.4884 0.129 Uiso 1 1 calc R
C40A C 0.3414(6) 0.9121(3) 1.3276(5) 0.0702(16) Uani 1 1 d .
C42A C 0.4395(6) 0.8795(4) 1.3555(6) 0.0775(18) Uani 1 1 d .
H42A H 0.4886 0.9009 1.3955 0.093 Uiso 1 1 calc R
C43A C 0.4590(6) 0.8202(4) 1.3248(6) 0.0722(16) Uani 1 1 d .
H43A H 0.4098 0.8013 1.2819 0.087 Uiso 1 1 calc R
C44A C 0.5490(6) 0.7824(4) 1.3513(5) 0.0743(17) Uani 1 1 d .
C45A C 0.5569(8) 0.7209(4) 1.3141(7) 0.089(2) Uani 1 1 d .
H45A H 0.5044 0.7047 1.2721 0.107 Uiso 1 1 calc R
C47A C 0.7202(9) 0.7049(5) 1.4011(10) 0.111(3) Uani 1 1 d .
H47A H 0.7769 0.679 1.4172 0.133 Uiso 1 1 calc R
C48A C 0.7133(8) 0.7660(6) 1.4398(8) 0.105(3) Uani 1 1 d .
H48A H 0.7658 0.7814 1.4826 0.126 Uiso 1 1 calc R
C49A C 0.6295(7) 0.8048(5) 1.4159(7) 0.092(2) Uani 1 1 d .
H49A H 0.6262 0.846 1.4426 0.111 Uiso 1 1 calc R
O5A O 0.3012(5) 1.0465(3) 0.9164(7) 0.118(3) Uani 1 1 d .
O17A O 0.0882(4) 0.9304(2) 1.0076(4) 0.0813(14) Uani 1 1 d .
O20A O 0.1917(7) 1.0934(3) 1.2448(8) 0.129(3) Uani 1 1 d .
O27A O -0.2490(5) 1.0090(3) 0.9211(5) 0.0989(18) Uani 1 1 d .
O41A O 0.2723(4) 0.8858(2) 1.2752(4) 0.0766(12) Uani 1 1 d .
N1A N 0.0105(4) 1.0265(2) 1.0314(4) 0.0605(12) Uani 1 1 d .
H1A H 0.0213 1.0669 1.0345 0.073 Uiso 1 1 calc R
N12A N -0.0946(6) 1.0326(4) 0.8494(5) 0.0851(18) Uani 1 1 d .
H12A H -0.0299 1.0397 0.8631 0.102 Uiso 1 1 calc R
N18A N 0.2063(5) 0.9965(3) 1.1702(5) 0.0713(14) Uani 1 1 d .
H18A H 0.2124 0.9561 1.1812 0.086 Uiso 1 1 calc R
N39A N 0.3291(5) 0.9724(3) 1.3622(5) 0.0817(17) Uani 1 1 d .
C2B C 0.0245(5) 0.7364(3) 0.9085(5) 0.0631(15) Uani 1 1 d .
C3B C 0.0562(7) 0.7664(3) 0.8056(5) 0.0769(19) Uani 1 1 d .
H3B H 0.0562 0.8129 0.8136 0.092 Uiso 1 1 calc R
C4B C -0.0157(7) 0.7492(4) 0.7140(5) 0.085(2) Uani 1 1 d .
H4B H -0.0423 0.7056 0.722 0.102 Uiso 1 1 calc R
C6B C -0.1736(9) 0.7926(4) 0.7840(8) 0.097(3) Uani 1 1 d .
C7B C -0.2211(9) 0.7379(4) 0.8211(10) 0.106(3) Uani 1 1 d .
H7B H -0.2106 0.6991 0.7878 0.127 Uiso 1 1 calc R
C8B C -0.2842(8) 0.7403(5) 0.9073(12) 0.112(4) Uani 1 1 d .
H8B H -0.3158 0.7031 0.9309 0.134 Uiso 1 1 calc R
C9B C -0.3007(7) 0.7969(4) 0.9584(9) 0.093(3) Uani 1 1 d .
C10B C -0.3300(7) 0.7965(5) 1.0670(10) 0.101(3) Uani 1 1 d .
H10B H -0.399 0.801 1.0873 0.122 Uiso 1 1 calc R
C11B C -0.2532(7) 0.7894(4) 1.1358(8) 0.090(2) Uani 1 1 d .
H11B H -0.2672 0.7886 1.2058 0.108 Uiso 1 1 calc R
C13B C -0.0676(6) 0.7660(3) 1.1569(6) 0.0712(17) Uani 1 1 d .
C14B C 0.0298(5) 0.7532(3) 1.0959(4) 0.0626(14) Uani 1 1 d .
H14B H 0.0369 0.7067 1.092 0.075 Uiso 1 1 calc R
C15A C 0.1916(13) 0.9896(5) 0.7876(11) 0.128(5) Uani 1 1 d .
H15A H 0.2286 0.9517 0.7955 0.154 Uiso 1 1 calc R
C15B C -0.1957(8) 0.8516(4) 0.8315(8) 0.096(3) Uani 1 1 d .
H15B H -0.1655 0.8891 0.8077 0.115 Uiso 1 1 calc R
C16B C -0.2615(7) 0.8527(4) 0.9120(8) 0.089(2) Uani 1 1 d .
H16B H -0.2819 0.8921 0.9381 0.107 Uiso 1 1 calc R
C19B C 0.2434(8) 0.7863(4) 0.7906(6) 0.084(2) Uani 1 1 d .
C21B C 0.0438(10) 0.7550(4) 0.6140(6) 0.101(3) Uani 1 1 d .
C22B C 0.0663(11) 0.7039(5) 0.5525(8) 0.114(4) Uani 1 1 d .
H22B H 0.0409 0.6637 0.5695 0.137 Uiso 1 1 calc R
C23B C 0.1268(12) 0.7114(7) 0.4643(8) 0.125(4) Uani 1 1 d .
H23B H 0.1424 0.6759 0.4243 0.151 Uiso 1 1 calc R
C24B C 0.1630(13) 0.7690(8) 0.4365(8) 0.131(4) Uani 1 1 d .
H24B H 0.2007 0.7734 0.3761 0.157 Uiso 1 1 calc R
C25B C 0.1449(15) 0.8205(7) 0.4957(9) 0.143(5) Uani 1 1 d .
H25B H 0.174 0.8598 0.4788 0.172 Uiso 1 1 calc R
C26B C 0.0814(15) 0.8145(5) 0.5833(9) 0.140(6) Uani 1 1 d .
H26B H 0.0645 0.8507 0.6212 0.168 Uiso 1 1 calc R
C28B C 0.1264(6) 0.7778(4) 1.1561(6) 0.0789(19) Uani 1 1 d .
H28A H 0.1283 0.824 1.1522 0.095 Uiso 1 1 calc R
H28B H 0.1194 0.766 1.2278 0.095 Uiso 1 1 calc R
C29B C 0.2266(6) 0.7515(4) 1.1159(5) 0.0743(18) Uani 1 1 d .
C30B C 0.2964(7) 0.7876(4) 1.0669(6) 0.082(2) Uani 1 1 d .
H30B H 0.2809 0.8307 1.0585 0.098 Uiso 1 1 calc R
C31B C 0.3886(8) 0.7661(6) 1.0282(7) 0.101(3) Uani 1 1 d .
H31B H 0.433 0.793 0.9921 0.121 Uiso 1 1 calc R
C32B C 0.4136(8) 0.7014(7) 1.0453(10) 0.116(4) Uani 1 1 d .
H32B H 0.4764 0.6845 1.0223 0.14 Uiso 1 1 calc R
C33B C 0.3443(10) 0.6647(6) 1.0956(10) 0.121(4) Uani 1 1 d .
H33B H 0.3597 0.6216 1.1042 0.145 Uiso 1 1 calc R
C34B C 0.2511(8) 0.6876(5) 1.1354(10) 0.108(3) Uani 1 1 d .
H34B H 0.2069 0.6615 1.1732 0.13 Uiso 1 1 calc R
C35B C 0.3477(8) 0.7569(4) 0.7677(6) 0.091(2) Uani 1 1 d .
H35B H 0.3649 0.7264 0.8223 0.11 Uiso 1 1 calc R
C36B C 0.4360(12) 0.8058(6) 0.7600(9) 0.131(5) Uani 1 1 d .
H36A H 0.5033 0.7867 0.7747 0.158 Uiso 1 1 calc R
H36B H 0.4248 0.8418 0.8056 0.158 Uiso 1 1 calc R
C37B C 0.4261(14) 0.8257(7) 0.6450(9) 0.136(5) Uani 1 1 d .
H37A H 0.3652 0.8522 0.6333 0.163 Uiso 1 1 calc R
H37B H 0.4877 0.8482 0.6218 0.163 Uiso 1 1 calc R
C38B C 0.4152(9) 0.7608(5) 0.5926(8) 0.108(3) Uani 1 1 d .
H38C H 0.3776 0.7642 0.5279 0.129 Uiso 1 1 calc R
H38D H 0.4827 0.7414 0.5804 0.129 Uiso 1 1 calc R
C40B C 0.3220(6) 0.6635(3) 0.6560(6) 0.0732(17) Uani 1 1 d .
C42B C 0.3503(6) 0.6321(4) 0.5578(5) 0.0752(18) Uani 1 1 d .
H42B H 0.3879 0.6546 0.5088 0.09 Uiso 1 1 calc R
C43B C 0.3222(6) 0.5717(4) 0.5394(6) 0.0729(17) Uani 1 1 d .
H43B H 0.2815 0.552 0.589 0.088 Uiso 1 1 calc R
C44B C 0.3487(6) 0.5337(4) 0.4497(6) 0.0750(19) Uani 1 1 d .
C45B C 0.3135(8) 0.4712(4) 0.4434(7) 0.090(2) Uani 1 1 d .
H45B H 0.2731 0.4545 0.4961 0.108 Uiso 1 1 calc R
C46A C 0.6418(9) 0.6831(5) 1.3384(9) 0.103(3) Uani 1 1 d .
H46A H 0.6458 0.642 1.3116 0.124 Uiso 1 1 calc R
C46B C 0.3378(10) 0.4340(5) 0.3603(8) 0.104(3) Uani 1 1 d .
H46B H 0.3129 0.3924 0.357 0.124 Uiso 1 1 calc R
C47B C 0.3966(10) 0.4563(6) 0.2843(8) 0.109(4) Uani 1 1 d .
H47B H 0.4108 0.4302 0.2282 0.131 Uiso 1 1 calc R
C48B C 0.4369(9) 0.5177(6) 0.2869(7) 0.104(3) Uani 1 1 d .
H48B H 0.4778 0.5331 0.2335 0.125 Uiso 1 1 calc R
C49B C 0.4140(7) 0.5564(5) 0.3734(7) 0.092(2) Uani 1 1 d .
H49B H 0.4428 0.597 0.3789 0.11 Uiso 1 1 calc R
O5B O -0.1012(6) 0.7935(3) 0.7067(5) 0.108(2) Uani 1 1 d .
O17B O 0.0021(5) 0.6800(2) 0.9152(4) 0.0789(13) Uani 1 1 d .
O20B O 0.2340(9) 0.8432(3) 0.8081(7) 0.137(3) Uani 1 1 d .
O27B O -0.0709(5) 0.7591(3) 1.2503(5) 0.0949(17) Uani 1 1 d .
O41B O 0.2715(4) 0.6373(2) 0.7236(4) 0.0759(12) Uani 1 1 d .
N1B N 0.0295(4) 0.7764(2) 0.9906(4) 0.0624(12) Uani 1 1 d .
H1B H 0.0327 0.8168 0.9798 0.075 Uiso 1 1 calc R
N12B N -0.1513(5) 0.7831(4) 1.0999(6) 0.0839(17) Uani 1 1 d .
H12B H -0.1409 0.7908 1.0358 0.101 Uiso 1 1 calc R
N18B N 0.1623(5) 0.7457(3) 0.7908(4) 0.0738(15) Uani 1 1 d .
H18B H 0.1742 0.7056 0.7818 0.089 Uiso 1 1 calc R
N39B N 0.3553(6) 0.7246(3) 0.6687(5) 0.0815(17) Uani 1 1 d .

loop_
_atom_site_aniso_label
_atom_site_aniso_U_11
_atom_site_aniso_U_22
_atom_site_aniso_U_33
_atom_site_aniso_U_23
_atom_site_aniso_U_13
_atom_site_aniso_U_12
C2A 0.066(4) 0.057(4) 0.074(4) 0.008(3) 0.000(3) -0.003(3)
C3A 0.068(4) 0.054(3) 0.110(5) 0.019(3) -0.005(4) -0.006(3)
C4A 0.069(4) 0.069(5) 0.140(7) 0.037(5) 0.011(4) -0.006(3)
C6A 0.095(6) 0.080(5) 0.112(6) 0.032(5) 0.025(5) 0.008(4)
C7A 0.108(6) 0.059(4) 0.123(7) 0.019(4) 0.022(6) -0.002(4)
C8A 0.137(8) 0.058(4) 0.091(5) 0.013(4) 0.001(5) 0.002(5)
C9A 0.183(11) 0.054(4) 0.075(5) 0.007(3) 0.036(6) 0.016(5)
C10A 0.150(9) 0.083(6) 0.074(5) 0.000(4) -0.026(6) -0.003(6)
C11A 0.136(8) 0.081(5) 0.071(5) -0.007(4) -0.033(5) -0.013(5)
C13A 0.076(4) 0.055(3) 0.081(4) -0.007(3) -0.008(3) -0.006(3)
C14A 0.058(3) 0.053(3) 0.074(4) 0.000(3) -0.008(3) -0.001(2)
C16A 0.223(15) 0.065(5) 0.090(6) 0.001(4) 0.013(8) 0.027(7)
C19A 0.063(4) 0.055(4) 0.134(7) -0.010(4) -0.017(4) 0.006(3)
C21A 0.059(4) 0.082(5) 0.147(8) 0.032(5) 0.012(4) -0.002(4)
C22A 0.092(7) 0.065(5) 0.260(16) 0.016(8) -0.026(8) -0.013(5)
C23A 0.077(6) 0.100(8) 0.28(2) -0.021(10) 0.000(9) -0.018(6)
C24A 0.068(5) 0.145(11) 0.161(10) -0.006(9) 0.010(6) -0.016(6)
C25A 0.061(5) 0.112(8) 0.181(11) 0.019(8) 0.007(6) 0.022(5)
C26A 0.071(5) 0.080(6) 0.185(10) 0.008(6) 0.022(6) 0.009(4)
C28A 0.060(4) 0.089(5) 0.076(4) 0.002(3) 0.004(3) 0.005(3)
C29A 0.062(4) 0.079(4) 0.076(4) 0.001(3) 0.007(3) -0.003(3)
C30A 0.084(5) 0.076(5) 0.085(5) -0.016(4) -0.001(4) 0.001(4)
C31A 0.103(6) 0.111(8) 0.083(5) -0.009(5) -0.007(4) 0.017(6)
C32A 0.122(8) 0.121(9) 0.084(6) 0.005(6) 0.004(5) 0.029(6)
C33A 0.195(13) 0.088(7) 0.108(8) 0.014(6) 0.041(8) 0.002(8)
C34A 0.156(9) 0.081(6) 0.093(6) 0.006(5) 0.010(6) -0.025(6)
C35A 0.073(4) 0.074(5) 0.111(6) -0.026(4) -0.017(4) 0.009(4)
C36A 0.117(8) 0.119(9) 0.154(9) -0.069(8) -0.032(7) 0.040(7)
C37A 0.120(8) 0.117(9) 0.224(14) -0.107(10) -0.075(9) 0.034(7)
C38A 0.102(6) 0.084(6) 0.136(7) -0.051(5) -0.049(5) 0.010(5)
C40A 0.079(4) 0.057(3) 0.074(4) -0.007(3) -0.014(3) 0.007(3)
C42A 0.080(4) 0.069(4) 0.084(4) -0.007(3) -0.017(3) 0.008(3)
C43A 0.078(4) 0.065(4) 0.073(4) 0.000(3) -0.002(3) 0.010(3)
C44A 0.085(4) 0.070(4) 0.068(4) 0.005(3) 0.004(3) 0.013(3)
C45A 0.106(6) 0.065(4) 0.096(5) 0.010(4) 0.018(4) 0.012(4)
C47A 0.106(7) 0.088(7) 0.137(8) 0.046(6) 0.025(6) 0.033(6)
C48A 0.093(6) 0.123(9) 0.098(6) 0.028(6) -0.015(5) 0.013(6)
C49A 0.095(6) 0.086(6) 0.097(5) 0.004(4) -0.002(5) 0.025(4)
O5A 0.097(4) 0.090(4) 0.166(7) 0.058(5) 0.028(5) -0.009(3)
O17A 0.091(3) 0.042(2) 0.111(4) 0.001(2) 0.005(3) 0.000(2)
O20A 0.153(6) 0.044(3) 0.189(8) -0.011(4) -0.022(5) 0.012(3)
O27A 0.091(4) 0.093(4) 0.112(4) 0.011(3) -0.039(3) -0.008(3)
O41A 0.090(3) 0.056(2) 0.083(3) -0.006(2) -0.026(2) -0.006(2)
N1A 0.067(3) 0.041(2) 0.073(3) 0.002(2) -0.006(2) -0.002(2)
N12A 0.098(4) 0.092(5) 0.065(3) 0.000(3) -0.024(3) -0.018(4)
N18A 0.075(3) 0.043(3) 0.096(4) 0.009(3) -0.021(3) 0.001(2)
N39A 0.080(4) 0.070(4) 0.094(4) -0.025(3) -0.029(3) 0.009(3)
C2B 0.081(4) 0.044(3) 0.063(3) 0.004(2) -0.020(3) 0.009(3)
C3B 0.119(6) 0.047(3) 0.064(4) 0.005(3) -0.002(4) 0.015(3)
C4B 0.125(6) 0.059(4) 0.070(4) 0.003(3) -0.029(4) 0.021(4)
C6B 0.126(7) 0.064(5) 0.100(6) -0.016(4) -0.051(6) 0.027(5)
C7B 0.116(7) 0.057(5) 0.144(9) -0.024(5) -0.052(7) 0.012(4)
C8B 0.081(5) 0.067(5) 0.188(11) -0.026(6) -0.027(7) -0.003(4)
C9B 0.076(5) 0.064(4) 0.139(8) -0.007(4) -0.036(5) 0.001(3)
C10B 0.074(5) 0.087(6) 0.144(9) -0.003(6) 0.000(5) -0.004(4)
C11B 0.088(5) 0.073(5) 0.109(6) -0.001(4) 0.014(5) -0.010(4)
C13B 0.087(4) 0.053(3) 0.074(4) 0.012(3) -0.004(3) 0.000(3)
C14B 0.077(4) 0.055(3) 0.056(3) 0.008(2) -0.017(3) -0.003(3)
C15A 0.183(13) 0.058(5) 0.145(10) 0.014(6) 0.056(10) 0.027(6)
C15B 0.118(7) 0.056(4) 0.113(7) 0.004(4) -0.045(6) 0.018(4)
C16B 0.093(6) 0.061(4) 0.114(6) -0.008(4) -0.023(5) 0.012(4)
C19B 0.124(6) 0.054(4) 0.074(4) -0.009(3) -0.001(4) -0.019(4)
C21B 0.160(9) 0.072(5) 0.072(4) 0.004(4) -0.031(5) 0.031(5)
C22B 0.176(10) 0.076(6) 0.089(6) -0.018(4) -0.048(6) 0.013(6)
C23B 0.184(11) 0.119(9) 0.073(6) -0.025(6) -0.020(6) 0.019(8)
C24B 0.198(13) 0.128(10) 0.067(5) 0.003(6) -0.041(6) 0.002(9)
C25B 0.236(17) 0.111(9) 0.082(6) 0.030(6) -0.007(8) -0.006(10)
C26B 0.258(18) 0.066(6) 0.097(7) 0.013(5) 0.001(8) 0.026(8)
C28B 0.082(4) 0.085(5) 0.070(4) -0.010(3) -0.023(3) -0.009(4)
C29B 0.071(4) 0.086(5) 0.065(4) 0.004(3) -0.026(3) -0.009(4)
C30B 0.093(5) 0.074(4) 0.078(4) -0.011(3) -0.025(4) -0.008(4)
C31B 0.084(5) 0.130(9) 0.089(5) -0.021(5) -0.016(4) -0.020(6)
C32B 0.074(5) 0.133(10) 0.142(9) -0.045(8) -0.029(6) 0.013(6)
C33B 0.113(8) 0.087(6) 0.163(10) -0.005(7) -0.061(7) 0.010(6)
C34B 0.095(6) 0.085(6) 0.144(8) 0.018(6) -0.024(6) 0.007(5)
C35B 0.117(6) 0.076(5) 0.081(5) -0.023(4) 0.007(4) -0.035(5)
C36B 0.162(10) 0.121(9) 0.112(7) -0.040(6) 0.009(7) -0.076(8)
C37B 0.191(12) 0.104(8) 0.113(8) -0.017(6) 0.024(8) -0.077(8)
C38B 0.134(8) 0.092(6) 0.097(6) -0.017(5) 0.028(6) -0.055(6)
C40B 0.075(4) 0.059(4) 0.086(4) -0.006(3) 0.010(3) -0.015(3)
C42B 0.091(5) 0.068(4) 0.067(4) -0.005(3) -0.006(3) -0.010(3)
C43B 0.072(4) 0.066(4) 0.081(4) -0.009(3) -0.011(3) -0.003(3)
C44B 0.073(4) 0.072(4) 0.079(4) -0.013(3) -0.024(3) 0.012(3)
C45B 0.107(6) 0.068(5) 0.094(5) -0.014(4) -0.035(4) 0.010(4)
C46A 0.110(7) 0.069(5) 0.132(8) 0.022(5) 0.024(6) 0.019(5)
C46B 0.148(8) 0.068(5) 0.095(6) -0.014(4) -0.040(6) 0.006(5)
C47B 0.136(8) 0.098(7) 0.093(6) -0.037(6) -0.049(6) 0.039(6)
C48B 0.122(7) 0.110(8) 0.080(5) -0.021(5) -0.010(5) 0.023(6)
C49B 0.097(6) 0.095(6) 0.084(5) -0.025(4) -0.007(4) 0.001(5)
O5B 0.151(6) 0.084(4) 0.088(4) 0.006(3) -0.046(4) 0.045(4)
O17B 0.110(4) 0.047(2) 0.080(3) 0.000(2) -0.025(3) -0.002(2)
O20B 0.196(8) 0.052(3) 0.164(7) -0.027(4) 0.000(6) -0.007(4)
O27B 0.111(4) 0.096(4) 0.078(3) 0.011(3) 0.014(3) 0.010(3)
O41B 0.087(3) 0.062(3) 0.078(3) -0.003(2) 0.003(2) -0.006(2)
N1B 0.074(3) 0.045(3) 0.068(3) 0.001(2) -0.010(2) -0.002(2)
N12B 0.075(4) 0.085(4) 0.092(4) 0.013(3) 0.002(3) -0.001(3)
N18B 0.102(4) 0.047(3) 0.072(3) -0.004(2) 0.003(3) 0.002(3)
N39B 0.101(4) 0.075(4) 0.068(3) -0.009(3) 0.001(3) -0.027(3)

loop_
_atom_type_symbol
_atom_type_description
_atom_type_scat_dispersion_real
_atom_type_scat_dispersion_imag
_atom_type_scat_source
C C 0.0181 0 'International Tables Vol C Tables 4.2.6.8 and 6.1.1.4'
H H 0 0 'International Tables Vol C Tables 4.2.6.8 and 6.1.1.4'
O O 0.0492 0 'International Tables Vol C Tables 4.2.6.8 and 6.1.1.4'
N N 0.0311 0 'International Tables Vol C Tables 4.2.6.8 and 6.1.1.4'

loop_
_geom_angle_atom_site_label_1
_geom_angle_atom_site_label_2
_geom_angle_atom_site_label_3
_geom_angle
O17A C2A N1A 124.5(7)
O17A C2A C3A 120.5(7)
N1A C2A C3A 114.8(6)
N18A C3A C4A 111.4(6)
N18A C3A C2A 103.8(5)
C4A C3A C2A 116.0(7)
N18A C3A H3A 108.4
C4A C3A H3A 108.4
C2A C3A H3A 108.4
O5A C4A C21A 104.8(7)
O5A C4A C3A 109.0(7)
C21A C4A C3A 112.3(9)
O5A C4A H4A 110.2
C21A C4A H4A 110.2
C3A C4A H4A 110.2
C7A C6A C15A 119.8(11)
C7A C6A O5A 115.6(10)
C15A C6A O5A 124.6(10)
C8A C7A C6A 118.2(10)
C8A C7A H7A 120.9
C6A C7A H7A 120.9
C7A C8A C9A 124.2(9)
C7A C8A H8A 117.9
C9A C8A H8A 117.9
C8A C9A C16A 114.3(12)
C8A C9A C10A 121.2(9)
C16A C9A C10A 121.1(11)
C11A C10A C9A 116.9(8)
C11A C10A H10A 121.6
C9A C10A H10A 121.6
C10A C11A N12A 120.7(10)
C10A C11A H11A 119.6
N12A C11A H11A 119.6
O27A C13A N12A 124.4(7)
O27A C13A C14A 120.5(7)
N12A C13A C14A 115.1(6)
N1A C14A C28A 111.3(5)
N1A C14A C13A 114.3(5)
C28A C14A C13A 110.9(5)
N1A C14A H14A 106.6
C28A C14A H14A 106.6
C13A C14A H14A 106.6
C15A C16A C9A 123.4(12)
C15A C16A H16A 118.3
C9A C16A H16A 118.3
O20A C19A N18A 122.3(10)
O20A C19A C35A 120.8(9)
N18A C19A C35A 116.9(6)
C22A C21A C26A 117.0(10)
C22A C21A C4A 120.6(9)
C26A C21A C4A 122.4(10)
C21A C22A C23A 121.3(11)
C21A C22A H22A 119.3
C23A C22A H22A 119.3
C24A C23A C22A 120.5(13)
C24A C23A H23A 119.7
C22A C23A H23A 119.7
C23A C24A C25A 117.9(12)
C23A C24A H24A 121
C25A C24A H24A 121
C26A C25A C24A 121.8(11)
C26A C25A H25A 119.1
C24A C25A H25A 119.1
C25A C26A C21A 121.4(11)
C25A C26A H26A 119.3
C21A C26A H26A 119.3
C14A C28A C29A 113.4(6)
C14A C28A H28A 108.9
C29A C28A H28A 108.9
C14A C28A H28B 108.9
C29A C28A H28B 108.9
H28A C28A H28B 107.7
C34A C29A C30A 118.1(9)
C34A C29A C28A 121.3(8)
C30A C29A C28A 120.6(7)
C31A C30A C29A 121.3(9)
C31A C30A H30A 119.4
C29A C30A H30A 119.4
C32A C31A C30A 118.3(10)
C32A C31A H31A 120.8
C30A C31A H31A 120.8
C31A C32A C33A 123.1(10)
C31A C32A H32A 118.5
C33A C32A H32A 118.5
C32A C33A C34A 116.8(11)
C32A C33A H33A 121.6
C34A C33A H33A 121.6
C29A C34A C33A 122.4(11)
C29A C34A H34A 118.8
C33A C34A H34A 118.8
N39A C35A C19A 113.7(7)
N39A C35A C36A 102.1(7)
C19A C35A C36A 111.9(9)
N39A C35A H35A 109.6
C19A C35A H35A 109.6
C36A C35A H35A 109.6
C35A C36A C37A 102.1(9)
C35A C36A H36A 111.4
C37A C36A H36A 111.4
C35A C36A H36B 111.4
C37A C36A H36B 111.4
H36A C36A H36B 109.2
C38A C37A C36A 100.3(11)
C38A C37A H37A 111.7
C36A C37A H37A 111.7
C38A C37A H37B 111.7
C36A C37A H37B 111.7
H37A C37A H37B 109.5
N39A C38A C37A 104.0(7)
N39A C38A H38A 111
C37A C38A H38A 111
N39A C38A H38B 111
C37A C38A H38B 111
H38A C38A H38B 109
O41A C40A N39A 120.9(6)
O41A C40A C42A 122.3(6)
N39A C40A C42A 116.8(6)
C43A C42A C40A 121.4(7)
C43A C42A H42A 119.3
C40A C42A H42A 119.3
C42A C43A C44A 126.5(8)
C42A C43A H43A 116.8
C44A C43A H43A 116.8
C45A C44A C49A 117.8(8)
C45A C44A C43A 119.3(8)
C49A C44A C43A 122.9(7)
C44A C45A C46A 120.9(10)
C44A C45A H45A 119.6
C46A C45A H45A 119.6
C46A C47A C48A 118.6(9)
C46A C47A H47A 120.7
C48A C47A H47A 120.7
C47A C48A C49A 121.0(11)
C47A C48A H48A 119.5
C49A C48A H48A 119.5
C48A C49A C44A 120.3(10)
C48A C49A H49A 119.8
C44A C49A H49A 119.8
C6A O5A C4A 116.9(7)
C2A N1A C14A 122.9(5)
C2A N1A H1A 118.6
C14A N1A H1A 118.6
C13A N12A C11A 126.2(8)
C13A N12A H12A 116.9
C11A N12A H12A 116.9
C19A N18A C3A 124.7(6)
C19A N18A H18A 117.7
C3A N18A H18A 117.7
C40A N39A C35A 121.5(6)
C40A N39A C38A 126.0(7)
C35A N39A C38A 112.0(6)
O17B C2B N1B 123.4(6)
O17B C2B C3B 121.5(6)
N1B C2B C3B 115.0(6)
N18B C3B C2B 104.3(5)
N18B C3B C4B 112.8(6)
C2B C3B C4B 114.7(7)
N18B C3B H3B 108.3
C2B C3B H3B 108.3
C4B C3B H3B 108.3
O5B C4B C21B 106.1(6)
O5B C4B C3B 110.6(6)
C21B C4B C3B 110.0(8)
O5B C4B H4B 110
C21B C4B H4B 110
C3B C4B H4B 110
O5B C6B C7B 124.6(8)
O5B C6B C15B 116.5(10)
C7B C6B C15B 118.8(11)
C6B C7B C8B 120.7(9)
C6B C7B H7B 119.7
C8B C7B H7B 119.7
C9B C8B C7B 120.9(10)
C9B C8B H8B 119.6
C7B C8B H8B 119.6
C8B C9B C16B 116.9(11)
C8B C9B C10B 120.1(10)
C16B C9B C10B 120.8(9)
C11B C10B C9B 117.1(8)
C11B C10B H10B 121.5
C9B C10B H10B 121.5
C10B C11B N12B 118.4(9)
C10B C11B H11B 120.8
N12B C11B H11B 120.8
O27B C13B N12B 123.0(7)
O27B C13B C14B 122.3(7)
N12B C13B C14B 114.6(6)
N1B C14B C13B 116.0(5)
N1B C14B C28B 111.4(5)
C13B C14B C28B 109.7(6)
N1B C14B H14B 106.4
C13B C14B H14B 106.4
C28B C14B H14B 106.4
C16A C15A C6A 119.3(10)
C16A C15A H15A 120.4
C6A C15A H15A 120.4
C16B C15B C6B 119.0(10)
C16B C15B H15B 120.5
C6B C15B H15B 120.5
C15B C16B C9B 122.9(9)
C15B C16B H16B 118.5
C9B C16B H16B 118.5
O20B C19B N18B 122.8(10)
O20B C19B C35B 121.7(9)
N18B C19B C35B 115.5(7)
C22B C21B C26B 117.2(10)
C22B C21B C4B 123.3(10)
C26B C21B C4B 119.5(9)
C21B C22B C23B 120.9(11)
C21B C22B H22B 119.6
C23B C22B H22B 119.6
C24B C23B C22B 121.0(11)
C24B C23B H23B 119.5
C22B C23B H23B 119.5
C23B C24B C25B 120.4(13)
C23B C24B H24B 119.8
C25B C24B H24B 119.8
C24B C25B C26B 119.5(14)
C24B C25B H25B 120.2
C26B C25B H25B 120.2
C21B C26B C25B 120.8(11)
C21B C26B H26B 119.6
C25B C26B H26B 119.6
C29B C28B C14B 112.9(6)
C29B C28B H28A 109
C14B C28B H28A 109
C29B C28B H28B 109
C14B C28B H28B 109
H28A C28B H28B 107.8
C30B C29B C34B 118.6(9)
C30B C29B C28B 122.6(8)
C34B C29B C28B 118.8(8)
C29B C30B C31B 125.0(10)
C29B C30B H30B 117.5
C31B C30B H30B 117.5
C30B C31B C32B 117.1(10)
C30B C31B H31B 121.4
C32B C31B H31B 121.4
C33B C32B C31B 118.4(10)
C33B C32B H32B 120.8
C31B C32B H32B 120.8
C32B C33B C34B 123.7(11)
C32B C33B H33B 118.2
C34B C33B H33B 118.2
C33B C34B C29B 117.1(11)
C33B C34B H34B 121.4
C29B C34B H34B 121.4
N39B C35B C19B 115.4(8)
N39B C35B C36B 101.6(7)
C19B C35B C36B 113.4(9)
N39B C35B H35B 108.7
C19B C35B H35B 108.7
C36B C35B H35B 108.7
C35B C36B C37B 100.6(9)
C35B C36B H36A 111.6
C37B C36B H36A 111.6
C35B C36B H36B 111.6
C37B C36B H36B 111.6
H36A C36B H36B 109.4
C38B C37B C36B 101.4(10)
C38B C37B H37A 111.5
C36B C37B H37A 111.5
C38B C37B H37B 111.5
C36B C37B H37B 111.5
H37A C37B H37B 109.3
N39B C38B C37B 101.8(7)
N39B C38B H38C 111.4
C37B C38B H38C 111.4
N39B C38B H38D 111.4
C37B C38B H38D 111.4
H38C C38B H38D 109.3
O41B C40B N39B 120.0(7)
O41B C40B C42B 123.6(6)
N39B C40B C42B 116.4(6)
C43B C42B C40B 120.5(7)
C43B C42B H42B 119.7
C40B C42B H42B 119.7
C42B C43B C44B 126.8(8)
C42B C43B H43B 116.6
C44B C43B H43B 116.6
C45B C44B C49B 118.7(8)
C45B C44B C43B 119.2(8)
C49B C44B C43B 122.0(8)
C46B C45B C44B 120.6(10)
C46B C45B H45B 119.7
C44B C45B H45B 119.7
C47A C46A C45A 121.4(10)
C47A C46A H46A 119.3
C45A C46A H46A 119.3
C47B C46B C45B 121.2(10)
C47B C46B H46B 119.4
C45B C46B H46B 119.4
C46B C47B C48B 121.3(9)
C46B C47B H47B 119.3
C48B C47B H47B 119.3
C47B C48B C49B 118.1(11)
C47B C48B H48B 121
C49B C48B H48B 121
C44B C49B C48B 120.0(10)
C44B C49B H49B 120
C48B C49B H49B 120
C6B O5B C4B 117.3(6)
C2B N1B C14B 122.4(5)
C2B N1B H1B 118.8
C14B N1B H1B 118.8
C13B N12B C11B 125.8(8)
C13B N12B H12B 117.1
C11B N12B H12B 117.1
C19B N18B C3B 122.7(7)
C19B N18B H18B 118.7
C3B N18B H18B 118.7
C40B N39B C35B 121.6(7)
C40B N39B C38B 124.7(7)
C35B N39B C38B 113.2(6)

loop_
_geom_bond_atom_site_label_1
_geom_bond_atom_site_label_2
_geom_bond_distance
C2A O17A 1.228(9)
C2A N1A 1.332(9)
C2A C3A 1.529(10)
C3A N18A 1.455(10)
C3A C4A 1.527(12)
C3A H3A 0.98
C4A O5A 1.466(10)
C4A C21A 1.505(14)
C4A H4A 0.98
C6A C7A 1.388(13)
C6A C15A 1.393(18)
C6A O5A 1.416(14)
C7A C8A 1.384(15)
C7A H7A 0.93
C8A C9A 1.394(15)
C8A H8A 0.93
C9A C16A 1.411(16)
C9A C10A 1.460(17)
C10A C11A 1.274(15)
C10A H10A 0.93
C11A N12A 1.435(11)
C11A H11A 0.93
C13A O27A 1.219(9)
C13A N12A 1.322(10)
C13A C14A 1.536(10)
C14A N1A 1.464(8)
C14A C28A 1.504(10)
C14A H14A 0.98
C16A C15A 1.36(2)
C16A H16A 0.93
C19A O20A 1.236(10)
C19A N18A 1.343(11)
C19A C35A 1.511(14)
C21A C22A 1.375(16)
C21A C26A 1.380(13)
C22A C23A 1.39(2)
C22A H22A 0.93
C23A C24A 1.36(2)
C23A H23A 0.93
C24A C25A 1.379(19)
C24A H24A 0.93
C25A C26A 1.350(18)
C25A H25A 0.93
C26A H26A 0.93
C28A C29A 1.522(11)
C28A H28A 0.97
C28A H28B 0.97
C29A C34A 1.376(13)
C29A C30A 1.381(11)
C30A C31A 1.380(14)
C30A H30A 0.93
C31A C32A 1.364(17)
C31A H31A 0.93
C32A C33A 1.374(19)
C32A H32A 0.93
C33A C34A 1.385(18)
C33A H33A 0.93
C34A H34A 0.93
C35A N39A 1.461(10)
C35A C36A 1.528(12)
C35A H35A 0.98
C36A C37A 1.56(2)
C36A H36A 0.97
C36A H36B 0.97
C37A C38A 1.524(15)
C37A H37A 0.97
C37A H37B 0.97
C38A N39A 1.466(10)
C38A H38A 0.97
C38A H38B 0.97
C40A O41A 1.244(8)
C40A N39A 1.349(9)
C40A C42A 1.475(10)
C42A C43A 1.329(11)
C42A H42A 0.93
C43A C44A 1.440(11)
C43A H43A 0.93
C44A C45A 1.380(12)
C44A C49A 1.409(13)
C45A C46A 1.381(14)
C45A H45A 0.93
C47A C46A 1.371(18)
C47A C48A 1.378(18)
C47A H47A 0.93
C48A C49A 1.382(13)
C48A H48A 0.93
C49A H49A 0.93
N1A H1A 0.86
N12A H12A 0.86
N18A H18A 0.86
C2B O17B 1.219(8)
C2B N1B 1.359(8)
C2B C3B 1.535(10)
C3B N18B 1.442(11)
C3B C4B 1.546(11)
C3B H3B 0.98
C4B O5B 1.441(10)
C4B C21B 1.516(14)
C4B H4B 0.98
C6B O5B 1.372(13)
C6B C7B 1.386(16)
C6B C15B 1.411(13)
C7B C8B 1.387(18)
C7B H7B 0.93
C8B C9B 1.377(14)
C8B H8B 0.93
C9B C16B 1.408(14)
C9B C10B 1.464(16)
C10B C11B 1.337(15)
C10B H10B 0.93
C11B N12B 1.396(11)
C11B H11B 0.93
C13B O27B 1.225(9)
C13B N12B 1.350(10)
C13B C14B 1.506(11)
C14B N1B 1.454(8)
C14B C28B 1.550(9)
C14B H14B 0.98
C15A H15A 0.93
C15B C16B 1.348(15)
C15B H15B 0.93
C16B H16B 0.93
C19B O20B 1.218(11)
C19B N18B 1.344(10)
C19B C35B 1.504(14)
C21B C22B 1.367(14)
C21B C26B 1.396(17)
C22B C23B 1.397(19)
C22B H22B 0.93
C23B C24B 1.34(2)
C23B H23B 0.93
C24B C25B 1.35(2)
C24B H24B 0.93
C25B C26B 1.41(2)
C25B H25B 0.93
C26B H26B 0.93
C28B C29B 1.495(11)
C28B H28A 0.97
C28B H28B 0.97
C29B C30B 1.335(12)
C29B C34B 1.398(13)
C30B C31B 1.364(14)
C30B H30B 0.93
C31B C32B 1.410(19)
C31B H31B 0.93
C32B C33B 1.347(19)
C32B H32B 0.93
C33B C34B 1.391(17)
C33B H33B 0.93
C34B H34B 0.93
C35B N39B 1.459(10)
C35B C36B 1.530(12)
C35B H35B 0.98
C36B C37B 1.557(19)
C36B H36A 0.97
C36B H36B 0.97
C37B C38B 1.528(15)
C37B H37A 0.97
C37B H37B 0.97
C38B N39B 1.468(11)
C38B H38C 0.97
C38B H38D 0.97
C40B O41B 1.225(8)
C40B N39B 1.358(9)
C40B C42B 1.483(10)
C42B C43B 1.336(11)
C42B H42B 0.93
C43B C44B 1.455(11)
C43B H43B 0.93
C44B C45B 1.386(12)
C44B C49B 1.386(13)
C45B C46B 1.370(14)
C45B H45B 0.93
C46A H46A 0.93
C46B C47B 1.332(17)
C46B H46B 0.93
C47B C48B 1.386(18)
C47B H47B 0.93
C48B C49B 1.420(13)
C48B H48B 0.93
C49B H49B 0.93
N1B H1B 0.86
N12B H12B 0.86
N18B H18B 0.86

loop_
_geom_hbond_atom_site_label_D
_geom_hbond_atom_site_label_H
_geom_hbond_atom_site_label_A
_geom_hbond_distance_DH
_geom_hbond_distance_HA
_geom_hbond_distance_DA
_geom_hbond_angle_DHA
_geom_hbond_site_symmetry_A
N1A H1A O17B 0.86 2.48 3.295(7) 159.4 2_557
N12A H12A N1A 0.86 2.26 2.722(8) 113.3 .
N18A H18A O41A 0.86 2.06 2.818(7) 146.5 .
N1B H1B O17A 0.86 2.51 3.320(7) 157.6 .
N12B H12B N1B 0.86 2.29 2.730(8) 112.2 .
N18B H18B O41B 0.86 2.05 2.808(8) 147.2 .

loop_
_geom_torsion_atom_site_label_1
_geom_torsion_atom_site_label_2
_geom_torsion_atom_site_label_3
_geom_torsion_atom_site_label_4
_geom_torsion
O17A C2A C3A N18A -76.3(8)
N1A C2A C3A N18A 99.1(7)
O17A C2A C3A C4A 46.3(9)
N1A C2A C3A C4A -138.4(7)
N18A C3A C4A O5A -152.8(7)
C2A C3A C4A O5A 88.7(9)
N18A C3A C4A C21A -37.1(9)
C2A C3A C4A C21A -155.6(7)
C15A C6A C7A C8A 8.2(14)
O5A C6A C7A C8A -172.5(8)
C6A C7A C8A C9A 0.0(15)
C7A C8A C9A C16A -5.7(14)
C7A C8A C9A C10A 153.8(10)
C8A C9A C10A C11A -77.8(12)
C16A C9A C10A C11A 80.3(12)
C9A C10A C11A N12A -0.8(14)
O27A C13A C14A N1A -168.2(7)
N12A C13A C14A N1A 15.2(8)
O27A C13A C14A C28A -41.4(9)
N12A C13A C14A C28A 142.0(7)
C8A C9A C16A C15A 3.5(16)
C10A C9A C16A C15A -156.0(12)
O5A C4A C21A C22A 57.0(14)
C3A C4A C21A C22A -61.3(12)
O5A C4A C21A C26A -124.7(10)
C3A C4A C21A C26A 117.1(10)
C26A C21A C22A C23A -2(2)
C4A C21A C22A C23A 176.0(13)
C21A C22A C23A C24A 2(3)
C22A C23A C24A C25A 0(2)
C23A C24A C25A C26A 0(2)
C24A C25A C26A C21A -0.9(18)
C22A C21A C26A C25A 2.1(17)
C4A C21A C26A C25A -176.4(10)
N1A C14A C28A C29A -67.3(8)
C13A C14A C28A C29A 164.3(6)
C14A C28A C29A C34A -70.0(10)
C14A C28A C29A C30A 109.2(8)
C34A C29A C30A C31A 0.0(13)
C28A C29A C30A C31A -179.2(7)
C29A C30A C31A C32A -0.1(14)
C30A C31A C32A C33A 1.2(16)
C31A C32A C33A C34A -2.1(19)
C30A C29A C34A C33A -1.0(16)
C28A C29A C34A C33A 178.2(10)
C32A C33A C34A C29A 2.0(19)
O20A C19A C35A N39A -121.1(9)
N18A C19A C35A N39A 59.8(9)
O20A C19A C35A C36A -6.0(12)
N18A C19A C35A C36A 174.9(8)
N39A C35A C36A C37A 36.7(13)
C19A C35A C36A C37A -85.3(11)
C35A C36A C37A C38A -43.9(14)
C36A C37A C38A N39A 34.0(15)
O41A C40A C42A C43A 0.7(12)
N39A C40A C42A C43A -179.7(8)
C40A C42A C43A C44A -176.6(7)
C42A C43A C44A C45A 179.0(8)
C42A C43A C44A C49A 0.3(13)
C49A C44A C45A C46A -0.9(12)
C43A C44A C45A C46A -179.7(8)
C46A C47A C48A C49A -0.2(15)
C47A C48A C49A C44A 0.1(14)
C45A C44A C49A C48A 0.4(13)
C43A C44A C49A C48A 179.2(8)
C7A C6A O5A C4A 129.9(9)
C15A C6A O5A C4A -50.8(13)
C21A C4A O5A C6A 172.3(8)
C3A C4A O5A C6A -67.2(11)
O17A C2A N1A C14A 12.7(11)
C3A C2A N1A C14A -162.5(6)
C28A C14A N1A C2A 124.8(7)
C13A C14A N1A C2A -108.6(7)
O27A C13A N12A C11A -5.0(13)
C14A C13A N12A C11A 171.5(8)
C10A C11A N12A C13A -170.5(9)
O20A C19A N18A C3A 5.6(13)
C35A C19A N18A C3A -175.3(6)
C4A C3A N18A C19A 117.5(8)
C2A C3A N18A C19A -116.9(7)
O41A C40A N39A C35A 10.9(12)
C42A C40A N39A C35A -168.7(8)
O41A C40A N39A C38A -178.2(9)
C42A C40A N39A C38A 2.2(13)
C19A C35A N39A C40A -83.2(10)
C36A C35A N39A C40A 156.1(10)
C19A C35A N39A C38A 104.7(9)
C36A C35A N39A C38A -16.0(12)
C37A C38A N39A C40A 176.3(11)
C37A C38A N39A C35A -12.0(14)
O17B C2B C3B N18B -76.8(8)
N1B C2B C3B N18B 99.4(7)
O17B C2B C3B C4B 47.0(9)
N1B C2B C3B C4B -136.8(6)
N18B C3B C4B O5B -152.9(7)
C2B C3B C4B O5B 88.0(8)
N18B C3B C4B C21B -36.0(8)
C2B C3B C4B C21B -155.1(6)
O5B C6B C7B C8B 172.5(9)
C15B C6B C7B C8B -4.0(13)
C6B C7B C8B C9B -0.3(15)
C7B C8B C9B C16B 7.6(14)
C7B C8B C9B C10B -155.6(10)
C8B C9B C10B C11B 81.4(12)
C16B C9B C10B C11B -81.2(12)
C9B C10B C11B N12B 0.2(14)
O27B C13B C14B N1B -167.1(7)
N12B C13B C14B N1B 15.4(9)
O27B C13B C14B C28B -39.8(9)
N12B C13B C14B C28B 142.7(7)
C9A C16A C15A C6A 4.3(18)
C7A C6A C15A C16A -10.3(16)
O5A C6A C15A C16A 170.4(10)
O5B C6B C15B C16B -176.0(7)
C7B C6B C15B C16B 0.7(12)
C6B C15B C16B C9B 7.1(13)
C8B C9B C16B C15B -11.2(13)
C10B C9B C16B C15B 151.9(9)
O5B C4B C21B C22B -126.4(10)
C3B C4B C21B C22B 114.0(11)
O5B C4B C21B C26B 56.0(14)
C3B C4B C21B C26B -63.7(12)
C26B C21B C22B C23B 1.7(17)
C4B C21B C22B C23B -176.0(10)
C21B C22B C23B C24B -1.3(19)
C22B C23B C24B C25B 3(2)
C23B C24B C25B C26B -4(2)
C22B C21B C26B C25B -4(2)
C4B C21B C26B C25B 174.3(12)
C24B C25B C26B C21B 5(2)
N1B C14B C28B C29B -65.9(8)
C13B C14B C28B C29B 164.2(6)
C14B C28B C29B C30B 110.6(8)
C14B C28B C29B C34B -73.1(9)
C34B C29B C30B C31B 4.1(12)
C28B C29B C30B C31B -179.6(7)
C29B C30B C31B C32B -2.8(12)
C30B C31B C32B C33B 1.9(14)
C31B C32B C33B C34B -2.7(17)
C32B C33B C34B C29B 3.9(17)
C30B C29B C34B C33B -4.3(14)
C28B C29B C34B C33B 179.1(8)
O20B C19B C35B N39B -121.4(10)
N18B C19B C35B N39B 58.8(10)
O20B C19B C35B C36B -4.8(13)
N18B C19B C35B C36B 175.5(8)
N39B C35B C36B C37B 38.3(13)
C19B C35B C36B C37B -86.1(12)
C35B C36B C37B C38B -46.0(14)
C36B C37B C38B N39B 34.9(14)
O41B C40B C42B C43B -1.0(12)
N39B C40B C42B C43B 178.9(8)
C40B C42B C43B C44B -176.6(7)
C42B C43B C44B C45B 179.4(8)
C42B C43B C44B C49B 3.9(12)
C49B C44B C45B C46B -3.9(12)
C43B C44B C45B C46B -179.5(8)
C48A C47A C46A C45A -0.3(15)
C44A C45A C46A C47A 0.9(14)
C44B C45B C46B C47B 0.8(14)
C45B C46B C47B C48B 1.1(15)
C46B C47B C48B C49B 0.1(15)
C45B C44B C49B C48B 5.0(12)
C43B C44B C49B C48B -179.5(8)
C47B C48B C49B C44B -3.2(14)
C7B C6B O5B C4B -48.9(12)
C15B C6B O5B C4B 127.7(8)
C21B C4B O5B C6B 173.4(8)
C3B C4B O5B C6B -67.3(10)
O17B C2B N1B C14B 12.9(10)
C3B C2B N1B C14B -163.2(6)
C13B C14B N1B C2B -109.4(7)
C28B C14B N1B C2B 124.2(7)
O27B C13B N12B C11B -6.3(13)
C14B C13B N12B C11B 171.2(7)
C10B C11B N12B C13B -169.4(9)
O20B C19B N18B C3B 3.9(13)
C35B C19B N18B C3B -176.4(7)
C2B C3B N18B C19B -114.3(7)
C4B C3B N18B C19B 120.7(8)
O41B C40B N39B C35B 10.2(13)
C42B C40B N39B C35B -169.7(8)
O41B C40B N39B C38B -179.3(9)
C42B C40B N39B C38B 0.8(13)
C19B C35B N39B C40B -83.0(11)
C36B C35B N39B C40B 153.9(10)
C19B C35B N39B C38B 105.6(9)
C36B C35B N39B C38B -17.6(13)
C37B C38B N39B C40B 177.5(11)
C37B C38B N39B C35B -11.3(14)
